data_1100372
loop_
_publ_author_name
'Boche, Gernot'
'Boie, Christiane'
'Bosold, Ferdinand'
'Harms, Klaus'
'Marsch, Michael'

_publ_section_title
;
 [(N-Lithio-N-mesitylsulfonyloxy-tert-butylcarbamate)~2~&#x00B7;(thf)~3~]:
 Crystal Structure of a Nitrenoid
;
_journal_coden_ASTM ACIEAY
_journal_issue 1
_journal_name_full
;
 Angewandte Chemie, International Edition in English
;
_journal_page_first 115
_journal_page_last 117
_journal_paper_doi 10.1002/anie.199401151
_journal_volume 33
_journal_year 1994
_chemical_formula_sum 'C12 H17 N O5 S'
_space_group_IT_number 14
_symmetry_cell_setting monoclinic
_symmetry_space_group_name_Hall '-P 2ybc'
_symmetry_space_group_name_H-M 'P 1 21/c 1'
_cell_angle_alpha 90
_cell_angle_beta 110.81(1)
_cell_angle_gamma 90
_cell_formula_units_Z 4
_cell_length_a 9.3700(1)
_cell_length_b 20.478(1)
_cell_length_c 8.103(1)
_cod_original_sg_symbol_H-M 'P 21/c'
_cod_original_formula_sum 'C12 H17 N1 O5 S1'
_cod_database_code 1100372

loop_
_symmetry_equiv_pos_site_id
_symmetry_equiv_pos_as_xyz
1 x,y,z
2 -x,1/2+y,1/2-z
3 -x,-y,-z
4 x,-1/2-y,-1/2+z

loop_
_atom_site_label
_atom_site_type_symbol
_atom_site_fract_x
_atom_site_fract_y
_atom_site_fract_z
S1 S 0.12324(15) 0.62017(6) -0.01732(16)
N1 N 0.34625(52) 0.56618(19) -0.06028(57)
H1 H 0.3908(58) 0.5380(23) 0.0239(63)
O1 O 0.10057(43) 0.56126(16) 0.06093(45)
O2 O 0.10179(42) 0.68189(15) 0.05102(45)
O3 O 0.30115(37) 0.62458(14) 0.00296(39)
O4 O 0.50198(46) 0.53120(17) -0.19758(43)
O5 O 0.39556(41) 0.63198(15) -0.25422(43)
C1 C 0.02767(55) 0.61713(22) -0.24471(63)
C2 C 0.02574(65) 0.67147(26) -0.34652(78)
H2 H 0.0781(59) 0.7057(24) -0.2996(64)
C3 C -0.05332(71) 0.66983(30) -0.52329(84)
H3 H -0.0584(58) 0.7043(24) -0.5866(65)
C4 C -0.13557(63) 0.61530(31) -0.60427(72)
C5 C -0.13205(72) 0.56081(28) -0.50053(86)
H4 H -0.1865(58) 0.5225(23) -0.5495(62)
C6 C -0.05219(64) 0.56165(27) -0.32134(77)
H5 H -0.0532(60) 0.5250(23) -0.2677(65)
C7 C -0.22511(75) 0.61442(30) -0.79995(74)
H6 H -0.27384(75) 0.57279(30) -0.83330(74)
H7 H -0.30116(75) 0.64812(30) -0.82817(74)
H8 H -0.15718(75) 0.62202(30) -0.86294(74)
C8 C 0.42591(63) 0.57565(26) -0.17622(64)
C9 C 0.46709(68) 0.65210(26) -0.38653(68)
C10 C 0.63316(72) 0.65910(32) -0.29296(79)
H9 H 0.64997(72) 0.69226(32) -0.20440(79)
H10 H 0.67464(72) 0.61845(32) -0.23773(79)
H11 H 0.68244(72) 0.67143(32) -0.37378(79)
C11 C 0.39381(83) 0.71607(29) -0.44870(85)
H12 H 0.42421(83) 0.74659(29) -0.35259(85)
H13 H 0.42337(83) 0.73234(29) -0.54291(85)
H14 H 0.28507(83) 0.71052(29) -0.49012(85)
C12 C 0.42656(94) 0.60249(31) -0.53370(75)
H15 H 0.47045(94) 0.61397(31) -0.62022(75)
H16 H 0.46505(94) 0.56078(31) -0.48357(75)
H17 H 0.31754(94) 0.60031(31) -0.58875(75)

loop_
_atom_type_symbol
_atom_type_radius_bond
C 0.68
H 0.23
N 0.68
O 0.68
S 1.02
